data_4078621
loop_
_publ_author_name
'Zhang, Yanyu'
'Yao, Wei'
'Li, He'
'Mu, Ying'

_publ_section_title
;
 Rare-Earth-Metal Complexes Supported by New Chiral Tetra-Azane Chelating
 Ligands: Synthesis, Characterization, and Catalytic Properties for
 Intramolecular Asymmetric Hydroamination
;
_journal_issue 13
_journal_name_full Organometallics
_journal_page_first 4670
_journal_paper_doi 10.1021/om201286u
_journal_volume 31
_journal_year 2012
_chemical_formula_sum 'C52 H70 Cl2 Li N4 O4 Y'
_chemical_formula_weight 981.87
_chemical_name_systematic
; 
 ? 
;
_space_group_IT_number 19
_symmetry_cell_setting orthorhombic
_symmetry_space_group_name_Hall 'P 2ac 2ab'
_symmetry_space_group_name_H-M 'P 21 21 21'
_atom_sites_solution_hydrogens geom
_atom_sites_solution_primary direct
_atom_sites_solution_secondary difmap
_audit_creation_method SHELXL-97
_cell_angle_alpha 90.00
_cell_angle_beta 90.00
_cell_angle_gamma 90.00
_cell_formula_units_Z 4
_cell_length_a 12.3497(16)
_cell_length_b 18.816(3)
_cell_length_c 22.036(3)
_cell_measurement_temperature 203(2)
_cell_volume 5120.5(13)
_computing_cell_refinement 'Bruker SMART'
_computing_data_collection 'Bruker SMART'
_computing_data_reduction 'Bruker SAINT'
_computing_molecular_graphics 'Bruker SHELXTL'
_computing_publication_material 'Bruker SHELXTL'
_computing_structure_refinement 'SHELXL-97 (Sheldrick, 1997)'
_computing_structure_solution 'SHELXS-97 (Sheldrick, 1990)'
_diffrn_ambient_temperature 203(2)
_diffrn_measured_fraction_theta_full 0.999
_diffrn_measured_fraction_theta_max 0.999
_diffrn_measurement_device_type 'CCD area detector'
_diffrn_measurement_method 'phi and omega scans'
_diffrn_radiation_monochromator graphite
_diffrn_radiation_source 'fine-focus sealed tube'
_diffrn_radiation_type MoK\a
_diffrn_radiation_wavelength 0.71073
_diffrn_reflns_av_R_equivalents 0.1630
_diffrn_reflns_av_sigmaI/netI 0.2493
_diffrn_reflns_limit_h_max 15
_diffrn_reflns_limit_h_min -13
_diffrn_reflns_limit_k_max 14
_diffrn_reflns_limit_k_min -23
_diffrn_reflns_limit_l_max 25
_diffrn_reflns_limit_l_min -27
_diffrn_reflns_number 28744
_diffrn_reflns_theta_full 26.06
_diffrn_reflns_theta_max 26.06
_diffrn_reflns_theta_min 1.42
_exptl_absorpt_coefficient_mu 1.290
_exptl_absorpt_correction_T_max 0.902
_exptl_absorpt_correction_T_min 0.830
_exptl_absorpt_correction_type empirical
_exptl_crystal_colour yellow
_exptl_crystal_density_diffrn 1.274
_exptl_crystal_density_method 'not measured'
_exptl_crystal_description block
_exptl_crystal_F_000 2072
_exptl_crystal_size_max 0.18
_exptl_crystal_size_mid 0.14
_exptl_crystal_size_min 0.12
_refine_diff_density_max 0.454
_refine_diff_density_min -0.354
_refine_diff_density_rms 0.084
_refine_ls_abs_structure_details 'Flack H D (1983), Acta Cryst. A39, 876-881'
_refine_ls_abs_structure_Flack -0.007(8)
_refine_ls_extinction_method none
_refine_ls_goodness_of_fit_ref 0.945
_refine_ls_hydrogen_treatment constr
_refine_ls_matrix_type full
_refine_ls_number_parameters 556
_refine_ls_number_reflns 10106
_refine_ls_number_restraints 18
_refine_ls_restrained_S_all 0.947
_refine_ls_R_factor_all 0.1862
_refine_ls_R_factor_gt 0.0741
_refine_ls_shift/su_max 0.044
_refine_ls_shift/su_mean 0.001
_refine_ls_structure_factor_coef Fsqd
_refine_ls_weighting_details 'calc w=1/[\s^2^(Fo^2^)+(0.0258P)^2^+0.0000P] where P=(Fo^2^+2Fc^2^)/3'
_refine_ls_weighting_scheme calc
_refine_ls_wR_factor_gt 0.1063
_refine_ls_wR_factor_ref 0.1346
_reflns_number_gt 4770
_reflns_number_total 10106
_reflns_threshold_expression >2sigma(I)
_cod_data_source_file om201286u_si_001.cif
_cod_data_source_block complex_2
_cod_depositor_comments
;
The following automatic conversions were performed:

'_symmetry_cell_setting' value 'Orthorhombic' changed to
'orthorhombic' according to
/home/saulius/struct/CIF-dictionaries/cif_core.dic dictionary named
'cif_core.dic' version 2.4.2 from 2011-04-26.

Automatic conversion script
Id: cif_fix_values 1891 2012-01-12 08:04:46Z andrius 
;
_cod_original_cell_volume 5120.5(12)
_cod_original_sg_symbol_H-M P2(1)2(1)2(1)
_cod_database_code 4078621

loop_
_symmetry_equiv_pos_as_xyz
'x, y, z'
'-x+1/2, -y, z+1/2'
'-x, y+1/2, -z+1/2'
'x+1/2, -y+1/2, -z'

loop_
_atom_site_label
_atom_site_type_symbol
_atom_site_fract_x
_atom_site_fract_y
_atom_site_fract_z
_atom_site_U_iso_or_equiv
_atom_site_adp_type
_atom_site_occupancy
_atom_site_symmetry_multiplicity
_atom_site_calc_flag
_atom_site_refinement_flags
C1 C -0.0750(6) 0.5779(4) -0.0055(3) 0.033(2) Uani 1 1 d .
C2 C -0.1462(7) 0.6367(5) 0.0034(4) 0.049(2) Uani 1 1 d .
H2 H -0.1499 0.6577 0.0415 0.059 Uiso 1 1 calc R
C3 C -0.2089(6) 0.6629(5) -0.0421(4) 0.059(3) Uani 1 1 d .
H3 H -0.2570 0.6995 -0.0335 0.070 Uiso 1 1 calc R
C4 C -0.2037(7) 0.6371(6) -0.1006(4) 0.064(3) Uani 1 1 d .
H4 H -0.2463 0.6561 -0.1314 0.077 Uiso 1 1 calc R
C5 C -0.1344(7) 0.5833(5) -0.1113(4) 0.051(3) Uani 1 1 d .
H5 H -0.1296 0.5656 -0.1506 0.061 Uiso 1 1 calc R
C6 C -0.0692(6) 0.5527(4) -0.0666(3) 0.036(2) Uani 1 1 d .
C7 C 0.0074(6) 0.4978(4) -0.0870(3) 0.036(2) Uani 1 1 d .
H7 H 0.0116 0.4923 -0.1288 0.043 Uiso 1 1 calc R
C8 C 0.1399(6) 0.4074(4) -0.0901(3) 0.030(2) Uani 1 1 d .
H8 H 0.2147 0.4203 -0.0801 0.036 Uiso 1 1 calc R
C9 C 0.1302(6) 0.4086(4) -0.1598(3) 0.035(2) Uani 1 1 d .
H9A H 0.0547 0.4034 -0.1710 0.042 Uiso 1 1 calc R
H9B H 0.1551 0.4543 -0.1748 0.042 Uiso 1 1 calc R
C10 C 0.1957(6) 0.3499(5) -0.1894(3) 0.045(2) Uani 1 1 d .
H10A H 0.1854 0.3514 -0.2330 0.054 Uiso 1 1 calc R
H10B H 0.2721 0.3572 -0.1811 0.054 Uiso 1 1 calc R
C11 C 0.1612(6) 0.2779(4) -0.1654(3) 0.037(2) Uani 1 1 d .
H11A H 0.2024 0.2408 -0.1853 0.044 Uiso 1 1 calc R
H11B H 0.0850 0.2702 -0.1739 0.044 Uiso 1 1 calc R
C12 C 0.1808(6) 0.2753(4) -0.0971(3) 0.038(2) Uani 1 1 d .
H12A H 0.1583 0.2293 -0.0817 0.045 Uiso 1 1 calc R
H12B H 0.2577 0.2805 -0.0892 0.045 Uiso 1 1 calc R
C13 C 0.1200(6) 0.3329(4) -0.0638(3) 0.032(2) Uani 1 1 d .
H13 H 0.0428 0.3228 -0.0693 0.039 Uiso 1 1 calc R
C14 C 0.2043(6) 0.2937(4) 0.0278(3) 0.029(2) Uani 1 1 d .
H14 H 0.2379 0.2623 0.0012 0.035 Uiso 1 1 calc R
C15 C 0.2337(6) 0.2853(4) 0.0909(3) 0.029(2) Uani 1 1 d .
C16 C 0.3092(6) 0.2296(4) 0.1032(4) 0.039(2) Uani 1 1 d .
H16 H 0.3427 0.2070 0.0706 0.047 Uiso 1 1 calc R
C17 C 0.3341(6) 0.2085(5) 0.1600(4) 0.044(2) Uani 1 1 d .
H17 H 0.3836 0.1721 0.1664 0.053 Uiso 1 1 calc R
C18 C 0.2848(6) 0.2420(4) 0.2084(3) 0.044(2) Uani 1 1 d .
H18 H 0.3019 0.2277 0.2476 0.052 Uiso 1 1 calc R
C19 C 0.2113(6) 0.2958(4) 0.2002(3) 0.039(2) Uani 1 1 d .
H19 H 0.1792 0.3168 0.2339 0.047 Uiso 1 1 calc R
C20 C 0.1832(5) 0.3200(4) 0.1412(3) 0.029(2) Uani 1 1 d .
C21 C -0.0056(7) 0.5948(5) 0.0929(4) 0.047(2) Uani 1 1 d .
C22 C -0.0719(9) 0.5860(5) 0.1426(4) 0.051(3) Uani 1 1 d .
C23 C -0.0591(11) 0.6293(6) 0.1939(5) 0.085(4) Uani 1 1 d .
H23 H -0.1042 0.6245 0.2275 0.102 Uiso 1 1 calc R
C24 C 0.0224(13) 0.6793(7) 0.1928(5) 0.103(6) Uani 1 1 d .
H24 H 0.0333 0.7076 0.2269 0.123 Uiso 1 1 calc R
C25 C 0.0877(10) 0.6887(6) 0.1437(6) 0.097(4) Uani 1 1 d .
H25 H 0.1421 0.7228 0.1449 0.116 Uiso 1 1 calc R
C26 C 0.0745(9) 0.6490(5) 0.0930(4) 0.060(3) Uani 1 1 d .
C27 C -0.1636(7) 0.5329(5) 0.1412(3) 0.064(3) Uani 1 1 d .
H27A H -0.1955 0.5323 0.1015 0.096 Uiso 1 1 calc R
H27B H -0.2174 0.5461 0.1706 0.096 Uiso 1 1 calc R
H27C H -0.1362 0.4864 0.1507 0.096 Uiso 1 1 calc R
C28 C 0.1426(8) 0.6607(5) 0.0378(4) 0.080(3) Uani 1 1 d .
H28A H 0.1041 0.6905 0.0097 0.120 Uiso 1 1 calc R
H28B H 0.1581 0.6158 0.0190 0.120 Uiso 1 1 calc R
H28C H 0.2091 0.6834 0.0492 0.120 Uiso 1 1 calc R
C29 C 0.0461(6) 0.3922(4) 0.1859(3) 0.0263(18) Uani 1 1 d .
C30 C -0.0414(6) 0.3484(4) 0.2011(3) 0.0270(19) Uani 1 1 d .
C31 C -0.1091(6) 0.3659(5) 0.2485(3) 0.041(2) Uani 1 1 d .
H31 H -0.1675 0.3370 0.2586 0.049 Uiso 1 1 calc R
C32 C -0.0880(6) 0.4278(5) 0.2810(3) 0.052(3) Uani 1 1 d .
H32 H -0.1338 0.4405 0.3127 0.062 Uiso 1 1 calc R
C33 C -0.0018(7) 0.4701(5) 0.2674(3) 0.046(2) Uani 1 1 d .
H33 H 0.0106 0.5110 0.2900 0.055 Uiso 1 1 calc R
C34 C 0.0689(6) 0.4525(4) 0.2194(3) 0.035(2) Uani 1 1 d .
C35 C -0.0624(6) 0.2812(4) 0.1670(3) 0.042(2) Uani 1 1 d .
H35A H -0.0008 0.2503 0.1704 0.063 Uiso 1 1 calc R
H35B H -0.0750 0.2921 0.1250 0.063 Uiso 1 1 calc R
H35C H -0.1251 0.2580 0.1835 0.063 Uiso 1 1 calc R
C36 C 0.1687(7) 0.4978(5) 0.2076(3) 0.055(3) Uani 1 1 d .
H36A H 0.2166 0.4731 0.1806 0.082 Uiso 1 1 calc R
H36B H 0.2053 0.5068 0.2453 0.082 Uiso 1 1 calc R
H36C H 0.1473 0.5421 0.1896 0.082 Uiso 1 1 calc R
C37 C 0.3162(8) 0.5718(6) -0.0960(4) 0.072(3) Uani 1 1 d .
H37A H 0.2571 0.5478 -0.0755 0.086 Uiso 1 1 calc R
H37B H 0.3530 0.5377 -0.1217 0.086 Uiso 1 1 calc R
C38 C 0.2744(9) 0.6307(7) -0.1325(5) 0.098(4) Uani 1 1 d .
H38A H 0.2749 0.6184 -0.1753 0.118 Uiso 1 1 calc R
H38B H 0.2009 0.6423 -0.1206 0.118 Uiso 1 1 calc R
C39 C 0.3457(10) 0.6898(7) -0.1211(6) 0.123(5) Uani 1 1 d U
H39A H 0.3040 0.7315 -0.1100 0.148 Uiso 1 1 calc R
H39B H 0.3875 0.7007 -0.1572 0.148 Uiso 1 1 calc R
C40 C 0.4187(8) 0.6695(5) -0.0708(4) 0.078(3) Uani 1 1 d .
H40A H 0.4934 0.6704 -0.0843 0.093 Uiso 1 1 calc R
H40B H 0.4108 0.7023 -0.0372 0.093 Uiso 1 1 calc R
C41 C 0.4112(7) 0.6305(7) 0.1357(4) 0.095(4) Uani 1 1 d .
H41A H 0.4062 0.5893 0.1620 0.114 Uiso 1 1 calc R
H41B H 0.3382 0.6457 0.1257 0.114 Uiso 1 1 calc R
C42 C 0.4670(10) 0.6866(7) 0.1664(5) 0.136(6) Uani 1 1 d .
H42A H 0.4963 0.6703 0.2047 0.163 Uiso 1 1 calc R
H42B H 0.4191 0.7265 0.1738 0.163 Uiso 1 1 calc R
C43 C 0.5538(13) 0.7064(8) 0.1246(6) 0.156(6) Uani 1 1 d U
H43A H 0.5368 0.7511 0.1048 0.188 Uiso 1 1 calc R
H43B H 0.6214 0.7121 0.1466 0.188 Uiso 1 1 calc R
C44 C 0.5636(9) 0.6514(6) 0.0809(4) 0.096(4) Uani 1 1 d .
H44A H 0.5758 0.6716 0.0410 0.115 Uiso 1 1 calc R
H44B H 0.6246 0.6210 0.0909 0.115 Uiso 1 1 calc R
C45 C 0.6190(8) 0.4894(6) -0.0372(5) 0.093(4) Uani 1 1 d .
H45A H 0.6816 0.4940 -0.0109 0.111 Uiso 1 1 calc R
H45B H 0.6106 0.5333 -0.0599 0.111 Uiso 1 1 calc R
C46 C 0.6333(9) 0.4281(7) -0.0795(4) 0.102(4) Uani 1 1 d .
H46A H 0.6260 0.4432 -0.1214 0.123 Uiso 1 1 calc R
H46B H 0.7039 0.4063 -0.0741 0.123 Uiso 1 1 calc R
C47 C 0.5480(12) 0.3791(8) -0.0632(6) 0.137(5) Uani 1 1 d U
H47A H 0.4909 0.3803 -0.0935 0.164 Uiso 1 1 calc R
H47B H 0.5763 0.3310 -0.0611 0.164 Uiso 1 1 calc R
C48 C 0.5067(10) 0.4001(6) -0.0059(6) 0.109(4) Uani 1 1 d .
H48A H 0.4302 0.3890 -0.0029 0.131 Uiso 1 1 calc R
H48B H 0.5448 0.3758 0.0266 0.131 Uiso 1 1 calc R
C49 C -0.0384(9) 0.1020(6) 0.7668(4) 0.101(4) Uiso 1 1 d .
H49A H -0.1152 0.1051 0.7580 0.121 Uiso 1 1 calc R
H49B H -0.0017 0.1411 0.7469 0.121 Uiso 1 1 calc R
C50 C -0.0194(8) 0.1045(6) 0.8338(4) 0.088(4) Uiso 1 1 d .
H50A H -0.0116 0.1530 0.8480 0.106 Uiso 1 1 calc R
H50B H -0.0779 0.0817 0.8558 0.106 Uiso 1 1 calc R
C51 C 0.0817(8) 0.0650(6) 0.8404(4) 0.096(3) Uiso 1 1 d .
H51A H 0.0779 0.0331 0.8749 0.115 Uiso 1 1 calc R
H51B H 0.1421 0.0972 0.8461 0.115 Uiso 1 1 calc R
C52 C 0.0944(10) 0.0240(6) 0.7827(5) 0.123(5) Uiso 1 1 d .
H52A H 0.1595 0.0389 0.7615 0.147 Uiso 1 1 calc R
H52B H 0.0999 -0.0265 0.7912 0.147 Uiso 1 1 calc R
Cl1 Cl 0.26412(14) 0.48832(11) 0.05058(10) 0.0463(6) Uani 1 1 d .
Cl2 Cl -0.12935(15) 0.38131(11) 0.03363(8) 0.0403(6) Uani 1 1 d .
Li1 Li 0.4185(10) 0.5476(8) 0.0205(6) 0.052(4) Uani 1 1 d .
N1 N -0.0146(4) 0.5504(3) 0.0403(2) 0.0299(15) Uani 1 1 d .
N2 N 0.0689(4) 0.4566(3) -0.0568(3) 0.0308(14) Uani 1 1 d .
N3 N 0.1392(4) 0.3377(3) 0.0031(2) 0.0274(16) Uani 1 1 d .
N4 N 0.1091(4) 0.3732(3) 0.1335(2) 0.0251(15) Uani 1 1 d .
O1 O 0.3895(4) 0.6001(3) -0.0526(3) 0.0569(16) Uani 1 1 d .
O2 O 0.4681(4) 0.6119(3) 0.0811(2) 0.0582(18) Uani 1 1 d .
O3 O 0.5238(5) 0.4753(4) -0.0021(3) 0.0635(19) Uani 1 1 d .
O4 O 0.0029(6) 0.0377(4) 0.7471(3) 0.095(2) Uiso 1 1 d .
Y1 Y 0.05954(5) 0.43892(4) 0.04993(3) 0.02702(18) Uani 1 1 d .

loop_
_atom_site_aniso_label
_atom_site_aniso_U_11
_atom_site_aniso_U_22
_atom_site_aniso_U_33
_atom_site_aniso_U_23
_atom_site_aniso_U_13
_atom_site_aniso_U_12
C1 0.026(4) 0.039(6) 0.033(4) 0.013(4) 0.002(4) 0.011(5)
C2 0.056(6) 0.039(6) 0.051(6) -0.011(5) -0.003(5) 0.011(5)
C3 0.051(6) 0.073(8) 0.051(6) 0.017(6) -0.003(5) 0.033(5)
C4 0.069(7) 0.076(8) 0.046(6) 0.020(6) -0.018(5) 0.035(7)
C5 0.054(6) 0.061(8) 0.037(5) 0.012(5) -0.006(4) 0.018(6)
C6 0.034(4) 0.036(5) 0.038(5) 0.009(4) 0.000(4) 0.001(5)
C7 0.043(5) 0.028(5) 0.038(5) -0.004(4) 0.012(4) -0.004(5)
C8 0.020(4) 0.039(6) 0.031(4) -0.007(4) 0.005(3) -0.007(4)
C9 0.029(4) 0.047(6) 0.031(4) 0.008(4) 0.003(4) 0.002(4)
C10 0.032(5) 0.076(8) 0.026(4) -0.011(5) 0.004(4) 0.006(5)
C11 0.022(5) 0.044(6) 0.043(5) 0.003(5) -0.001(4) 0.001(4)
C12 0.051(6) 0.038(6) 0.023(5) -0.009(4) 0.000(4) -0.002(5)
C13 0.030(4) 0.037(5) 0.030(5) -0.007(4) 0.004(4) -0.012(4)
C14 0.024(5) 0.035(6) 0.028(5) 0.000(4) 0.008(3) -0.003(4)
C15 0.021(4) 0.042(6) 0.025(4) -0.006(4) 0.003(4) -0.005(4)
C16 0.030(5) 0.042(6) 0.046(6) -0.008(5) 0.001(4) 0.009(5)
C17 0.030(5) 0.059(7) 0.044(5) 0.006(5) -0.013(4) 0.017(5)
C18 0.041(5) 0.058(7) 0.032(5) 0.006(5) -0.003(4) 0.017(5)
C19 0.025(5) 0.060(7) 0.031(5) -0.003(5) -0.005(4) 0.020(5)
C20 0.015(4) 0.042(6) 0.032(5) 0.002(4) -0.004(4) -0.004(4)
C21 0.054(6) 0.039(6) 0.048(6) 0.004(5) -0.016(5) 0.011(5)
C22 0.082(7) 0.033(6) 0.039(6) -0.002(5) -0.008(6) 0.032(6)
C23 0.127(11) 0.070(8) 0.058(7) -0.008(7) -0.012(8) 0.051(9)
C24 0.194(18) 0.055(9) 0.059(8) -0.032(8) -0.061(10) 0.056(10)
C25 0.134(13) 0.051(8) 0.106(10) -0.022(9) -0.059(9) 0.015(8)
C26 0.098(9) 0.035(6) 0.046(6) -0.007(5) -0.028(6) 0.018(7)
C27 0.061(6) 0.083(9) 0.048(6) 0.009(6) 0.023(5) 0.047(6)
C28 0.087(8) 0.042(7) 0.112(9) 0.007(7) -0.020(7) -0.025(6)
C29 0.020(4) 0.030(5) 0.029(4) 0.006(4) -0.006(4) -0.004(4)
C30 0.024(5) 0.033(5) 0.023(4) 0.003(4) 0.001(4) 0.002(4)
C31 0.028(5) 0.057(7) 0.037(5) 0.001(5) 0.001(4) 0.001(5)
C32 0.037(6) 0.079(8) 0.039(5) -0.002(6) 0.010(4) 0.007(6)
C33 0.063(6) 0.050(7) 0.025(5) -0.014(4) -0.007(4) 0.008(5)
C34 0.031(4) 0.047(6) 0.027(4) 0.001(4) -0.003(4) 0.006(5)
C35 0.034(5) 0.056(6) 0.037(5) 0.008(5) 0.006(5) -0.020(6)
C36 0.071(7) 0.049(6) 0.044(5) -0.013(5) -0.002(5) -0.017(6)
C37 0.105(9) 0.063(8) 0.048(6) 0.014(6) -0.004(6) -0.026(8)
C38 0.100(9) 0.107(11) 0.089(8) 0.016(8) -0.025(7) -0.024(9)
C39 0.122(6) 0.119(6) 0.129(6) 0.017(5) -0.019(5) -0.015(5)
C40 0.082(8) 0.067(8) 0.084(8) 0.027(6) -0.016(6) -0.007(7)
C41 0.062(8) 0.154(13) 0.071(7) -0.046(8) -0.003(6) -0.009(8)
C42 0.133(12) 0.164(15) 0.110(10) -0.063(10) 0.008(9) -0.075(12)
C43 0.160(7) 0.158(7) 0.151(7) -0.009(5) 0.012(5) -0.022(5)
C44 0.074(8) 0.115(10) 0.099(8) -0.005(8) 0.027(7) -0.037(9)
C45 0.068(7) 0.086(9) 0.123(10) 0.002(9) 0.034(7) 0.022(7)
C46 0.119(10) 0.106(11) 0.082(8) 0.025(8) 0.020(7) 0.074(10)
C47 0.143(7) 0.130(7) 0.137(7) -0.008(5) 0.001(5) 0.005(5)
C48 0.125(11) 0.068(9) 0.136(11) 0.021(10) 0.029(9) 0.017(9)
Cl1 0.0325(11) 0.0587(15) 0.0476(12) 0.0094(14) -0.0019(11) -0.0149(11)
Cl2 0.0322(11) 0.0471(15) 0.0414(13) 0.0010(11) -0.0061(9) -0.0063(11)
Li1 0.040(9) 0.060(11) 0.056(8) -0.021(8) 0.000(6) -0.008(9)
N1 0.032(3) 0.030(4) 0.028(4) -0.002(4) -0.002(3) 0.003(3)
N2 0.026(3) 0.024(4) 0.042(3) 0.003(3) -0.004(4) 0.002(3)
N3 0.017(3) 0.034(4) 0.031(4) 0.003(3) -0.002(3) -0.004(3)
N4 0.022(3) 0.033(4) 0.021(3) -0.002(3) 0.004(3) -0.001(3)
O1 0.065(4) 0.047(4) 0.059(4) 0.018(4) -0.008(4) -0.015(3)
O2 0.037(4) 0.079(5) 0.058(4) -0.019(4) 0.004(3) -0.024(4)
O3 0.051(4) 0.054(5) 0.086(5) -0.007(4) 0.018(4) 0.002(4)
Y1 0.0247(4) 0.0290(4) 0.0274(3) -0.0006(4) -0.0005(4) -0.0004(4)

loop_
_atom_type_symbol
_atom_type_description
_atom_type_scat_dispersion_real
_atom_type_scat_dispersion_imag
_atom_type_scat_source
C C 0.0033 0.0016 'International Tables Vol C Tables 4.2.6.8 and 6.1.1.4'
H H 0.0000 0.0000 'International Tables Vol C Tables 4.2.6.8 and 6.1.1.4'
Li Li -0.0003 0.0001 'International Tables Vol C Tables 4.2.6.8 and 6.1.1.4'
N N 0.0061 0.0033 'International Tables Vol C Tables 4.2.6.8 and 6.1.1.4'
O O 0.0106 0.0060 'International Tables Vol C Tables 4.2.6.8 and 6.1.1.4'
Cl Cl 0.1484 0.1585 'International Tables Vol C Tables 4.2.6.8 and 6.1.1.4'
Y Y -2.7962 3.5667 'International Tables Vol C Tables 4.2.6.8 and 6.1.1.4'

loop_
_geom_angle_atom_site_label_1
_geom_angle_atom_site_label_2
_geom_angle_atom_site_label_3
_geom_angle
N1 C1 C2 122.1(7)
N1 C1 C6 123.2(7)
C2 C1 C6 114.7(7)
C3 C2 C1 122.0(8)
C3 C2 H2 119.0
C1 C2 H2 119.0
C2 C3 C4 122.5(8)
C2 C3 H3 118.8
C4 C3 H3 118.8
C5 C4 C3 117.2(8)
C5 C4 H4 121.4
C3 C4 H4 121.4
C4 C5 C6 123.6(8)
C4 C5 H5 118.2
C6 C5 H5 118.2
C5 C6 C1 119.9(7)
C5 C6 C7 116.4(7)
C1 C6 C7 123.6(7)
N2 C7 C6 130.7(7)
N2 C7 H7 114.7
C6 C7 H7 114.7
N2 C8 C13 106.9(5)
N2 C8 C9 116.2(6)
C13 C8 C9 112.1(6)
N2 C8 H8 107.1
C13 C8 H8 107.1
C9 C8 H8 107.1
C10 C9 C8 112.0(6)
C10 C9 H9A 109.2
C8 C9 H9A 109.2
C10 C9 H9B 109.2
C8 C9 H9B 109.2
H9A C9 H9B 107.9
C11 C10 C9 110.6(6)
C11 C10 H10A 109.5
C9 C10 H10A 109.5
C11 C10 H10B 109.5
C9 C10 H10B 109.5
H10A C10 H10B 108.1
C10 C11 C12 109.2(7)
C10 C11 H11A 109.8
C12 C11 H11A 109.8
C10 C11 H11B 109.8
C12 C11 H11B 109.8
H11A C11 H11B 108.3
C13 C12 C11 112.2(6)
C13 C12 H12A 109.2
C11 C12 H12A 109.2
C13 C12 H12B 109.2
C11 C12 H12B 109.2
H12A C12 H12B 107.9
N3 C13 C12 116.4(6)
N3 C13 C8 106.9(6)
C12 C13 C8 113.1(6)
N3 C13 H13 106.6
C12 C13 H13 106.6
C8 C13 H13 106.6
N3 C14 C15 129.9(7)
N3 C14 H14 115.1
C15 C14 H14 115.1
C16 C15 C20 118.2(7)
C16 C15 C14 115.3(7)
C20 C15 C14 125.9(7)
C17 C16 C15 122.7(8)
C17 C16 H16 118.6
C15 C16 H16 118.6
C16 C17 C18 118.8(8)
C16 C17 H17 120.6
C18 C17 H17 120.6
C19 C18 C17 121.9(7)
C19 C18 H18 119.1
C17 C18 H18 119.1
C18 C19 C20 121.2(7)
C18 C19 H19 119.4
C20 C19 H19 119.4
N4 C20 C19 120.8(7)
N4 C20 C15 121.9(7)
C19 C20 C15 117.2(7)
C22 C21 C26 119.9(9)
C22 C21 N1 121.8(9)
C26 C21 N1 118.3(8)
C21 C22 C23 120.2(11)
C21 C22 C27 120.6(8)
C23 C22 C27 119.1(10)
C24 C23 C22 117.8(12)
C24 C23 H23 121.1
C22 C23 H23 121.1
C25 C24 C23 122.3(12)
C25 C24 H24 118.8
C23 C24 H24 118.8
C26 C25 C24 120.9(13)
C26 C25 H25 119.6
C24 C25 H25 119.6
C25 C26 C21 118.8(11)
C25 C26 C28 121.5(12)
C21 C26 C28 119.7(8)
C22 C27 H27A 109.5
C22 C27 H27B 109.5
H27A C27 H27B 109.5
C22 C27 H27C 109.5
H27A C27 H27C 109.5
H27B C27 H27C 109.5
C26 C28 H28A 109.5
C26 C28 H28B 109.5
H28A C28 H28B 109.5
C26 C28 H28C 109.5
H28A C28 H28C 109.5
H28B C28 H28C 109.5
C34 C29 C30 120.8(7)
C34 C29 N4 121.6(7)
C30 C29 N4 117.7(6)
C31 C30 C29 120.6(7)
C31 C30 C35 118.6(7)
C29 C30 C35 120.8(7)
C30 C31 C32 118.5(8)
C30 C31 H31 120.8
C32 C31 H31 120.8
C33 C32 C31 121.5(7)
C33 C32 H32 119.2
C31 C32 H32 119.2
C32 C33 C34 120.7(8)
C32 C33 H33 119.7
C34 C33 H33 119.7
C29 C34 C33 117.9(8)
C29 C34 C36 122.2(7)
C33 C34 C36 119.8(7)
C30 C35 H35A 109.5
C30 C35 H35B 109.5
H35A C35 H35B 109.5
C30 C35 H35C 109.5
H35A C35 H35C 109.5
H35B C35 H35C 109.5
C34 C36 H36A 109.5
C34 C36 H36B 109.5
H36A C36 H36B 109.5
C34 C36 H36C 109.5
H36A C36 H36C 109.5
H36B C36 H36C 109.5
O1 C37 C38 108.2(8)
O1 C37 H37A 110.1
C38 C37 H37A 110.1
O1 C37 H37B 110.1
C38 C37 H37B 110.1
H37A C37 H37B 108.4
C39 C38 C37 105.8(9)
C39 C38 H38A 110.6
C37 C38 H38A 110.6
C39 C38 H38B 110.6
C37 C38 H38B 110.6
H38A C38 H38B 108.7
C38 C39 C40 107.7(11)
C38 C39 H39A 110.2
C40 C39 H39A 110.2
C38 C39 H39B 110.2
C40 C39 H39B 110.2
H39A C39 H39B 108.5
O1 C40 C39 107.2(9)
O1 C40 H40A 110.3
C39 C40 H40A 110.3
O1 C40 H40B 110.3
C39 C40 H40B 110.3
H40A C40 H40B 108.5
O2 C41 C42 109.8(9)
O2 C41 H41A 109.7
C42 C41 H41A 109.7
O2 C41 H41B 109.7
C42 C41 H41B 109.7
H41A C41 H41B 108.2
C41 C42 C43 104.2(10)
C41 C42 H42A 110.9
C43 C42 H42A 110.9
C41 C42 H42B 110.9
C43 C42 H42B 110.9
H42A C42 H42B 108.9
C44 C43 C42 107.7(12)
C44 C43 H43A 110.2
C42 C43 H43A 110.2
C44 C43 H43B 110.2
C42 C43 H43B 110.2
H43A C43 H43B 108.5
O2 C44 C43 108.3(10)
O2 C44 H44A 110.0
C43 C44 H44A 110.0
O2 C44 H44B 110.0
C43 C44 H44B 110.0
H44A C44 H44B 108.4
O3 C45 C46 106.9(9)
O3 C45 H45A 110.3
C46 C45 H45A 110.3
O3 C45 H45B 110.3
C46 C45 H45B 110.3
H45A C45 H45B 108.6
C47 C46 C45 104.6(9)
C47 C46 H46A 110.8
C45 C46 H46A 110.8
C47 C46 H46B 110.8
C45 C46 H46B 110.8
H46A C46 H46B 108.9
C48 C47 C46 107.8(12)
C48 C47 H47A 110.1
C46 C47 H47A 110.1
C48 C47 H47B 110.2
C46 C47 H47B 110.2
H47A C47 H47B 108.5
O3 C48 C47 105.9(11)
O3 C48 H48A 110.6
C47 C48 H48A 110.6
O3 C48 H48B 110.6
C47 C48 H48B 110.6
H48A C48 H48B 108.7
O4 C49 C50 106.2(9)
O4 C49 H49A 110.5
C50 C49 H49A 110.5
O4 C49 H49B 110.5
C50 C49 H49B 110.5
H49A C49 H49B 108.7
C51 C50 C49 102.5(9)
C51 C50 H50A 111.3
C49 C50 H50A 111.3
C51 C50 H50B 111.3
C49 C50 H50B 111.3
H50A C50 H50B 109.2
C50 C51 C52 105.5(9)
C50 C51 H51A 110.6
C52 C51 H51A 110.6
C50 C51 H51B 110.6
C52 C51 H51B 110.6
H51A C51 H51B 108.8
O4 C52 C51 107.2(9)
O4 C52 H52A 110.3
C51 C52 H52A 110.3
O4 C52 H52B 110.3
C51 C52 H52B 110.3
H52A C52 H52B 108.5
Li1 Cl1 Y1 160.3(3)
O2 Li1 O1 108.7(8)
O2 Li1 O3 114.1(7)
O1 Li1 O3 105.6(6)
O2 Li1 Cl1 111.8(6)
O1 Li1 Cl1 109.6(6)
O3 Li1 Cl1 106.8(7)
C1 N1 C21 115.0(6)
C1 N1 Y1 129.5(5)
C21 N1 Y1 115.2(4)
C7 N2 C8 118.6(6)
C7 N2 Y1 125.0(5)
C8 N2 Y1 115.8(4)
C14 N3 C13 118.8(6)
C14 N3 Y1 126.4(5)
C13 N3 Y1 114.2(5)
C20 N4 C29 116.3(6)
C20 N4 Y1 132.2(5)
C29 N4 Y1 111.4(4)
C37 O1 C40 108.5(7)
C37 O1 Li1 119.4(7)
C40 O1 Li1 131.7(7)
C44 O2 C41 106.7(7)
C44 O2 Li1 127.5(7)
C41 O2 Li1 125.8(7)
C48 O3 C45 105.8(8)
C48 O3 Li1 127.3(8)
C45 O3 Li1 123.9(8)
C49 O4 C52 106.5(9)
N1 Y1 N4 132.1(2)
N1 Y1 N2 78.47(19)
N4 Y1 N2 148.6(2)
N1 Y1 N3 148.8(2)
N4 Y1 N3 78.9(2)
N2 Y1 N3 70.28(19)
N1 Y1 Cl2 90.58(14)
N4 Y1 Cl2 97.21(14)
N2 Y1 Cl2 87.99(13)
N3 Y1 Cl2 88.69(14)
N1 Y1 Cl1 93.40(14)
N4 Y1 Cl1 86.08(14)
N2 Y1 Cl1 84.93(14)
N3 Y1 Cl1 83.73(14)
Cl2 Y1 Cl1 171.02(7)

loop_
_geom_bond_atom_site_label_1
_geom_bond_atom_site_label_2
_geom_bond_distance
C1 N1 1.357(8)
C1 C2 1.427(10)
C1 C6 1.428(9)
C2 C3 1.359(10)
C2 H2 0.9300
C3 C4 1.379(11)
C3 H3 0.9300
C4 C5 1.346(11)
C4 H4 0.9300
C5 C6 1.397(9)
C5 H5 0.9300
C6 C7 1.471(10)
C7 N2 1.273(8)
C7 H7 0.9300
C8 N2 1.472(8)
C8 C13 1.537(9)
C8 C9 1.540(8)
C8 H8 0.9800
C9 C10 1.518(9)
C9 H9A 0.9700
C9 H9B 0.9700
C10 C11 1.514(10)
C10 H10A 0.9700
C10 H10B 0.9700
C11 C12 1.526(8)
C11 H11A 0.9700
C11 H11B 0.9700
C12 C13 1.508(9)
C12 H12A 0.9700
C12 H12B 0.9700
C13 N3 1.496(8)
C13 H13 0.9800
C14 N3 1.275(8)
C14 C15 1.446(9)
C14 H14 0.9300
C15 C16 1.428(10)
C15 C20 1.431(9)
C16 C17 1.349(9)
C16 H16 0.9300
C17 C18 1.381(9)
C17 H17 0.9300
C18 C19 1.371(10)
C18 H18 0.9300
C19 C20 1.420(9)
C19 H19 0.9300
C20 N4 1.368(8)
C21 C22 1.379(11)
C21 C26 1.421(12)
C21 N1 1.434(9)
C22 C23 1.402(12)
C22 C27 1.510(11)
C23 C24 1.377(15)
C23 H23 0.9300
C24 C25 1.362(15)
C24 H24 0.9300
C25 C26 1.352(12)
C25 H25 0.9300
C26 C28 1.495(11)
C27 H27A 0.9600
C27 H27B 0.9600
C27 H27C 0.9600
C28 H28A 0.9600
C28 H28B 0.9600
C28 H28C 0.9600
C29 C34 1.382(9)
C29 C30 1.400(9)
C29 N4 1.437(8)
C30 C31 1.378(9)
C30 C35 1.494(9)
C31 C32 1.390(10)
C31 H31 0.9300
C32 C33 1.363(10)
C32 H32 0.9300
C33 C34 1.411(9)
C33 H33 0.9300
C34 C36 1.522(10)
C35 H35A 0.9600
C35 H35B 0.9600
C35 H35C 0.9600
C36 H36A 0.9600
C36 H36B 0.9600
C36 H36C 0.9600
C37 O1 1.419(9)
C37 C38 1.464(12)
C37 H37A 0.9700
C37 H37B 0.9700
C38 C39 1.440(13)
C38 H38A 0.9700
C38 H38B 0.9700
C39 C40 1.478(12)
C39 H39A 0.9700
C39 H39B 0.9700
C40 O1 1.413(9)
C40 H40A 0.9700
C40 H40B 0.9700
C41 O2 1.436(9)
C41 C42 1.431(12)
C41 H41A 0.9700
C41 H41B 0.9700
C42 C43 1.461(15)
C42 H42A 0.9700
C42 H42B 0.9700
C43 C44 1.420(14)
C43 H43A 0.9700
C43 H43B 0.9700
C44 O2 1.394(10)
C44 H44A 0.9700
C44 H44B 0.9700
C45 O3 1.432(10)
C45 C46 1.495(13)
C45 H45A 0.9700
C45 H45B 0.9700
C46 C47 1.445(15)
C46 H46A 0.9700
C46 H46B 0.9700
C47 C48 1.419(14)
C47 H47A 0.9700
C47 H47B 0.9700
C48 O3 1.434(11)
C48 H48A 0.9700
C48 H48B 0.9700
C49 O4 1.382(11)
C49 C50 1.495(11)
C49 H49A 0.9700
C49 H49B 0.9700
C50 C51 1.460(12)
C50 H50A 0.9700
C50 H50B 0.9700
C51 C52 1.496(12)
C51 H51A 0.9700
C51 H51B 0.9700
C52 O4 1.399(11)
C52 H52A 0.9700
C52 H52B 0.9700
Cl1 Li1 2.306(13)
Cl1 Y1 2.6921(19)
Cl2 Y1 2.597(2)
Li1 O2 1.904(14)
Li1 O1 1.923(15)
Li1 O3 1.945(15)
N1 Y1 2.299(6)
N2 Y1 2.378(6)
N3 Y1 2.380(6)
N4 Y1 2.300(6)
